data_7246991
loop_
_publ_author_name
'Naseem, Saira'
'Temirak, Ahmed'
'Imran, Aqeel'
'Jalil, Saquib'
'Fatima, Shamool'
'Taslimi, Parham'
'Iqbal, Jamshed'
'Tasleem, Mussarat'
'Tahir, Muhammad Nawaz'
'Shafiq, Zahid'

_publ_section_title
;
 Therapeutic potential of 1,3,4-oxadiazoles as potential lead compounds
 for the treatment of Alzheimer's disease.
;
_journal_issue 26
_journal_name_full 'RSC advances'
_journal_page_first 17526
_journal_page_last 17535
_journal_paper_doi 10.1039/d3ra01953e
_journal_volume 13
_journal_year 2023
_chemical_formula_iupac 'C15 H13 N3 O'
_chemical_formula_moiety 'C15 H13 N3 O'
_chemical_formula_sum 'C15 H13 N3 O'
_chemical_formula_weight 251.28
_chemical_name_systematic
;
N-(2-methylphenyl)-5-phenyl-1,3,4-oxadiazol-2-amine
;
_space_group_crystal_system monoclinic
_space_group_IT_number 14
_space_group_name_Hall '-P 2ybc'
_space_group_name_H-M_alt 'P 1 21/c 1'
_atom_sites_solution_hydrogens geom
_atom_sites_solution_primary direct
_atom_sites_solution_secondary difmap
_audit_creation_method SHELXL-2019/2
_audit_update_record
;
2023-03-24 deposited with the CCDC.	2023-06-02 downloaded from the CCDC.
;
_cell_angle_alpha 90
_cell_angle_beta 93.424(9)
_cell_angle_gamma 90
_cell_formula_units_Z 4
_cell_length_a 8.5156(16)
_cell_length_b 7.2615(15)
_cell_length_c 20.971(4)
_cell_measurement_reflns_used 2374
_cell_measurement_temperature 296(2)
_cell_measurement_theta_max 27.949
_cell_measurement_theta_min 3.176
_cell_volume 1294.4(4)
_computing_cell_refinement 'SAINT (Bruker, 2007)'
_computing_data_collection 'APEX2 (Bruker, 2007)'
_computing_data_reduction 'SAINT (Bruker, 2007)'
_computing_molecular_graphics 'ORTEP-3 for Windows (Farrugia, 2012) and PLATON (Spek, 2009)'
_computing_publication_material
;
WinGX (Farrugia, 2012) and PLATON (Spek, 2009)
;
_computing_structure_refinement 'SHELXL-2019/2  (Sheldrick, 2019)'
_computing_structure_solution 'SHELXT-2014 (Sheldrick, 2014)'
_diffrn_ambient_temperature 296(2)
_diffrn_detector_area_resol_mean 7.50
_diffrn_measured_fraction_theta_full 0.988
_diffrn_measured_fraction_theta_max 0.986
_diffrn_measurement_device_type 'Bruker Kappa APEXII CCD'
_diffrn_measurement_method \w
_diffrn_radiation_monochromator graphite
_diffrn_radiation_source 'fine-focus sealed tube'
_diffrn_radiation_type MoK\a
_diffrn_radiation_wavelength 0.71073
_diffrn_reflns_av_R_equivalents 0.0574
_diffrn_reflns_av_unetI/netI 0.0560
_diffrn_reflns_Laue_measured_fraction_full 0.988
_diffrn_reflns_Laue_measured_fraction_max 0.986
_diffrn_reflns_limit_h_max 10
_diffrn_reflns_limit_h_min -11
_diffrn_reflns_limit_k_max 9
_diffrn_reflns_limit_k_min -9
_diffrn_reflns_limit_l_max 27
_diffrn_reflns_limit_l_min -27
_diffrn_reflns_number 11008
_diffrn_reflns_point_group_measured_fraction_full 0.988
_diffrn_reflns_point_group_measured_fraction_max 0.986
_diffrn_reflns_theta_full 25.242
_diffrn_reflns_theta_max 27.949
_diffrn_reflns_theta_min 3.176
_diffrn_standards_number 0
_exptl_absorpt_coefficient_mu 0.084
_exptl_absorpt_correction_T_max 0.7456
_exptl_absorpt_correction_T_min 0.6418
_exptl_absorpt_correction_type multi-scan
_exptl_absorpt_process_details '(SADABS; Bruker, 2005)'
_exptl_crystal_colour 'light yellow'
_exptl_crystal_density_diffrn 1.289
_exptl_crystal_density_method 'not measured'
_exptl_crystal_description prism
_exptl_crystal_F_000 528
_exptl_crystal_size_max 0.38
_exptl_crystal_size_mid 0.32
_exptl_crystal_size_min 0.30
_refine_diff_density_max 0.242
_refine_diff_density_min -0.228
_refine_diff_density_rms 0.044
_refine_ls_goodness_of_fit_ref 1.046
_refine_ls_hydrogen_treatment constr
_refine_ls_matrix_type full
_refine_ls_number_parameters 173
_refine_ls_number_reflns 3064
_refine_ls_number_restraints 0
_refine_ls_restrained_S_all 1.046
_refine_ls_R_factor_all 0.0699
_refine_ls_R_factor_gt 0.0545
_refine_ls_shift/su_max 0.000
_refine_ls_shift/su_mean 0.000
_refine_ls_structure_factor_coef Fsqd
_refine_ls_weighting_details 'w=1/[\s^2^(Fo^2^)+(0.0816P)^2^+0.2366P] where P=(Fo^2^+2Fc^2^)/3'
_refine_ls_weighting_scheme calc
_refine_ls_wR_factor_gt 0.1470
_refine_ls_wR_factor_ref 0.1600
_reflns_number_gt 2374
_reflns_number_total 3064
_reflns_threshold_expression I>2\s(I)
_cod_data_source_file d3ra01953e2.cif
_cod_data_source_block SNZ2BZU
_cod_original_sg_symbol_H-M 'P 21/c'
_cod_database_code 7246991
_shelx_shelxl_version_number 2019/2
_shelx_space_group_comment
;
The symmetry employed for this shelxl refinement is uniquely defined
by the following loop, which should always be used as a source of
symmetry information in preference to the above space-group names.
They are only intended as comments.
;
_shelx_estimated_absorpt_t_min 0.969
_shelx_estimated_absorpt_t_max 0.975

loop_
_space_group_symop_operation_xyz
'x, y, z'
'-x, y+1/2, -z+1/2'
'-x, -y, -z'
'x, -y-1/2, z-1/2'

loop_
_atom_site_label
_atom_site_type_symbol
_atom_site_fract_x
_atom_site_fract_y
_atom_site_fract_z
_atom_site_U_iso_or_equiv
_atom_site_adp_type
_atom_site_occupancy
_atom_site_site_symmetry_order
_atom_site_calc_flag
_atom_site_refinement_flags_posn
_atom_site_refinement_flags_adp
_atom_site_refinement_flags_occupancy
_atom_site_disorder_assembly
_atom_site_disorder_group
O1 O 0.15188(12) 0.69733(14) 0.02928(4) 0.0380(3) Uani 1 1 d . . . . .
N1 N 0.38579(16) 0.5834(2) 0.07902(6) 0.0457(4) Uani 1 1 d . . . . .
H1 H 0.474013 0.529303 0.073946 0.055 Uiso 1 1 calc R U . . .
N2 N 0.33660(15) 0.6029(2) -0.03291(6) 0.0441(3) Uani 1 1 d . . . . .
N3 N 0.20769(16) 0.6676(2) -0.07167(6) 0.0458(4) Uani 1 1 d . . . . .
C1 C 0.6358(2) 0.7038(3) 0.16757(9) 0.0628(5) Uani 1 1 d . . . . .
H1A H 0.697447 0.759634 0.202198 0.094 Uiso 1 1 calc R U . . .
H1B H 0.637019 0.781284 0.130503 0.094 Uiso 1 1 calc R U . . .
H1C H 0.679354 0.585673 0.158101 0.094 Uiso 1 1 calc R U . . .
C2 C 0.4694(2) 0.6801(2) 0.18618(8) 0.0477(4) Uani 1 1 d . . . . .
C3 C 0.4292(3) 0.7199(3) 0.24818(8) 0.0600(5) Uani 1 1 d . . . . .
H3 H 0.507260 0.760909 0.277705 0.072 Uiso 1 1 calc R U . . .
C4 C 0.2786(3) 0.7006(3) 0.26724(9) 0.0711(6) Uani 1 1 d . . . . .
H4 H 0.255655 0.729311 0.308892 0.085 Uiso 1 1 calc R U . . .
C5 C 0.1610(3) 0.6382(3) 0.22412(9) 0.0677(6) Uani 1 1 d . . . . .
H5 H 0.058947 0.624119 0.236816 0.081 Uiso 1 1 calc R U . . .
C6 C 0.1957(2) 0.5969(3) 0.16199(8) 0.0521(4) Uani 1 1 d . . . . .
H6 H 0.117223 0.553701 0.133071 0.062 Uiso 1 1 calc R U . . .
C7 C 0.3487(2) 0.6201(2) 0.14290(7) 0.0415(4) Uani 1 1 d . . . . .
C8 C 0.29773(17) 0.6242(2) 0.02581(7) 0.0361(3) Uani 1 1 d . . . . .
C9 C 0.10392(17) 0.7222(2) -0.03396(6) 0.0365(3) Uani 1 1 d . . . . .
C10 C -0.05191(17) 0.7972(2) -0.04975(7) 0.0377(3) Uani 1 1 d . . . . .
C11 C -0.0905(2) 0.8564(2) -0.11179(8) 0.0484(4) Uani 1 1 d . . . . .
H11 H -0.014834 0.854778 -0.141983 0.058 Uiso 1 1 calc R U . . .
C12 C -0.2411(2) 0.9178(3) -0.12876(9) 0.0558(5) Uani 1 1 d . . . . .
H12 H -0.266414 0.957608 -0.170261 0.067 Uiso 1 1 calc R U . . .
C13 C -0.3533(2) 0.9198(3) -0.08435(10) 0.0570(5) Uani 1 1 d . . . . .
H13 H -0.455232 0.957808 -0.096130 0.068 Uiso 1 1 calc R U . . .
C14 C -0.3151(2) 0.8658(3) -0.02244(10) 0.0547(5) Uani 1 1 d . . . . .
H14 H -0.391106 0.869630 0.007602 0.066 Uiso 1 1 calc R U . . .
C15 C -0.16431(19) 0.8057(2) -0.00449(8) 0.0450(4) Uani 1 1 d . . . . .
H15 H -0.138623 0.771312 0.037560 0.054 Uiso 1 1 calc R U . . .

loop_
_atom_site_aniso_label
_atom_site_aniso_U_11
_atom_site_aniso_U_22
_atom_site_aniso_U_33
_atom_site_aniso_U_23
_atom_site_aniso_U_13
_atom_site_aniso_U_12
O1 0.0332(5) 0.0465(6) 0.0344(5) -0.0029(4) 0.0016(4) 0.0076(4)
N1 0.0412(7) 0.0591(8) 0.0363(7) -0.0065(6) -0.0020(5) 0.0162(6)
N2 0.0361(7) 0.0598(8) 0.0365(7) 0.0005(5) 0.0027(5) 0.0119(6)
N3 0.0388(7) 0.0620(9) 0.0367(7) 0.0012(5) 0.0017(6) 0.0127(6)
C1 0.0510(11) 0.0762(13) 0.0593(11) -0.0098(9) -0.0132(9) 0.0100(10)
C2 0.0565(10) 0.0442(8) 0.0414(8) -0.0019(6) -0.0056(7) 0.0115(7)
C3 0.0776(14) 0.0611(11) 0.0396(9) -0.0082(7) -0.0098(9) 0.0099(10)
C4 0.0932(17) 0.0830(14) 0.0381(9) -0.0061(9) 0.0126(10) 0.0111(12)
C5 0.0743(14) 0.0830(14) 0.0477(10) 0.0020(9) 0.0191(10) -0.0010(11)
C6 0.0576(10) 0.0550(10) 0.0439(9) -0.0007(7) 0.0059(8) -0.0011(8)
C7 0.0498(9) 0.0392(7) 0.0352(7) -0.0020(6) 0.0004(6) 0.0094(7)
C8 0.0315(7) 0.0383(7) 0.0382(7) -0.0028(5) 0.0008(6) 0.0045(6)
C9 0.0345(7) 0.0409(7) 0.0339(7) -0.0014(5) 0.0011(6) 0.0013(6)
C10 0.0319(7) 0.0372(7) 0.0437(8) -0.0026(6) -0.0009(6) 0.0004(6)
C11 0.0458(9) 0.0547(9) 0.0443(9) 0.0009(7) 0.0002(7) 0.0085(8)
C12 0.0557(11) 0.0546(10) 0.0550(10) 0.0010(8) -0.0129(8) 0.0127(9)
C13 0.0367(8) 0.0516(10) 0.0811(13) 0.0001(9) -0.0096(8) 0.0080(8)
C14 0.0335(8) 0.0573(10) 0.0738(12) 0.0043(8) 0.0073(8) 0.0051(8)
C15 0.0360(8) 0.0485(9) 0.0506(9) 0.0046(7) 0.0035(7) 0.0030(7)

loop_
_atom_type_symbol
_atom_type_description
_atom_type_scat_dispersion_real
_atom_type_scat_dispersion_imag
_atom_type_scat_source
C C 0.0033 0.0016 'International Tables Vol C Tables 4.2.6.8 and 6.1.1.4'
H H 0.0000 0.0000 'International Tables Vol C Tables 4.2.6.8 and 6.1.1.4'
N N 0.0061 0.0033 'International Tables Vol C Tables 4.2.6.8 and 6.1.1.4'
O O 0.0106 0.0060 'International Tables Vol C Tables 4.2.6.8 and 6.1.1.4'

loop_
_geom_angle_atom_site_label_1
_geom_angle_atom_site_label_2
_geom_angle_atom_site_label_3
_geom_angle
_geom_angle_site_symmetry_1
_geom_angle_site_symmetry_3
_geom_angle_publ_flag
C8 O1 C9 102.69(10) . . ?
C8 N1 C7 126.81(13) . . ?
C8 N1 H1 116.6 . . ?
C7 N1 H1 116.6 . . ?
C8 N2 N3 105.83(12) . . ?
C9 N3 N2 106.82(12) . . ?
C2 C1 H1A 109.5 . . ?
C2 C1 H1B 109.5 . . ?
H1A C1 H1B 109.5 . . ?
C2 C1 H1C 109.5 . . ?
H1A C1 H1C 109.5 . . ?
H1B C1 H1C 109.5 . . ?
C3 C2 C7 117.19(17) . . ?
C3 C2 C1 120.45(17) . . ?
C7 C2 C1 122.35(15) . . ?
C4 C3 C2 122.42(19) . . ?
C4 C3 H3 118.8 . . ?
C2 C3 H3 118.8 . . ?
C3 C4 C5 119.64(17) . . ?
C3 C4 H4 120.2 . . ?
C5 C4 H4 120.2 . . ?
C4 C5 C6 119.9(2) . . ?
C4 C5 H5 120.1 . . ?
C6 C5 H5 120.1 . . ?
C5 C6 C7 119.91(18) . . ?
C5 C6 H6 120.0 . . ?
C7 C6 H6 120.0 . . ?
C6 C7 C2 120.91(15) . . ?
C6 C7 N1 120.80(15) . . ?
C2 C7 N1 118.28(15) . . ?
N2 C8 N1 126.84(14) . . ?
N2 C8 O1 112.46(13) . . ?
N1 C8 O1 120.70(12) . . ?
N3 C9 O1 112.18(13) . . ?
N3 C9 C10 128.90(14) . . ?
O1 C9 C10 118.88(12) . . ?
C15 C10 C11 119.43(15) . . ?
C15 C10 C9 121.19(14) . . ?
C11 C10 C9 119.35(13) . . ?
C12 C11 C10 120.24(16) . . ?
C12 C11 H11 119.9 . . ?
C10 C11 H11 119.9 . . ?
C13 C12 C11 120.03(17) . . ?
C13 C12 H12 120.0 . . ?
C11 C12 H12 120.0 . . ?
C12 C13 C14 120.13(17) . . ?
C12 C13 H13 119.9 . . ?
C14 C13 H13 119.9 . . ?
C13 C14 C15 120.54(17) . . ?
C13 C14 H14 119.7 . . ?
C15 C14 H14 119.7 . . ?
C14 C15 C10 119.56(16) . . ?
C14 C15 H15 120.2 . . ?
C10 C15 H15 120.2 . . ?

loop_
_geom_bond_atom_site_label_1
_geom_bond_atom_site_label_2
_geom_bond_distance
_geom_bond_site_symmetry_2
_geom_bond_publ_flag
O1 C8 1.3566(17) . ?
O1 C9 1.3761(17) . ?
N1 C8 1.340(2) . ?
N1 C7 1.4201(18) . ?
N1 H1 0.8600 . ?
N2 C8 1.3032(18) . ?
N2 N3 1.4070(18) . ?
N3 C9 1.2833(19) . ?
C1 C2 1.502(3) . ?
C1 H1A 0.9600 . ?
C1 H1B 0.9600 . ?
C1 H1C 0.9600 . ?
C2 C3 1.394(2) . ?
C2 C7 1.400(2) . ?
C3 C4 1.373(3) . ?
C3 H3 0.9300 . ?
C4 C5 1.384(3) . ?
C4 H4 0.9300 . ?
C5 C6 1.386(2) . ?
C5 H5 0.9300 . ?
C6 C7 1.395(2) . ?
C6 H6 0.9300 . ?
C9 C10 1.454(2) . ?
C10 C15 1.389(2) . ?
C10 C11 1.391(2) . ?
C11 C12 1.384(2) . ?
C11 H11 0.9300 . ?
C12 C13 1.373(3) . ?
C12 H12 0.9300 . ?
C13 C14 1.377(3) . ?
C13 H13 0.9300 . ?
C14 C15 1.387(2) . ?
C14 H14 0.9300 . ?
C15 H15 0.9300 . ?

loop_
_geom_hbond_atom_site_label_D
_geom_hbond_atom_site_label_H
_geom_hbond_atom_site_label_A
_geom_hbond_distance_DH
_geom_hbond_distance_HA
_geom_hbond_distance_DA
_geom_hbond_angle_DHA
_geom_hbond_site_symmetry_A
_geom_hbond_publ_flag
N1 H1 N2 0.86 2.10 2.9373(19) 162.8 3_665 yes

loop_
_geom_torsion_atom_site_label_1
_geom_torsion_atom_site_label_2
_geom_torsion_atom_site_label_3
_geom_torsion_atom_site_label_4
_geom_torsion
_geom_torsion_site_symmetry_1
_geom_torsion_site_symmetry_2
_geom_torsion_site_symmetry_3
_geom_torsion_site_symmetry_4
_geom_torsion_publ_flag
C8 N2 N3 C9 0.26(18) . . . . ?
C7 C2 C3 C4 0.5(3) . . . . ?
C1 C2 C3 C4 179.85(19) . . . . ?
C2 C3 C4 C5 0.5(3) . . . . ?
C3 C4 C5 C6 -0.4(3) . . . . ?
C4 C5 C6 C7 -0.7(3) . . . . ?
C5 C6 C7 C2 1.8(3) . . . . ?
C5 C6 C7 N1 -178.25(16) . . . . ?
C3 C2 C7 C6 -1.7(2) . . . . ?
C1 C2 C7 C6 179.02(17) . . . . ?
C3 C2 C7 N1 178.37(14) . . . . ?
C1 C2 C7 N1 -1.0(2) . . . . ?
C8 N1 C7 C6 40.0(2) . . . . ?
C8 N1 C7 C2 -140.00(17) . . . . ?
N3 N2 C8 N1 -179.04(15) . . . . ?
N3 N2 C8 O1 0.37(18) . . . . ?
C7 N1 C8 N2 174.55(16) . . . . ?
C7 N1 C8 O1 -4.8(2) . . . . ?
C9 O1 C8 N2 -0.81(16) . . . . ?
C9 O1 C8 N1 178.64(14) . . . . ?
N2 N3 C9 O1 -0.80(18) . . . . ?
N2 N3 C9 C10 -178.52(15) . . . . ?
C8 O1 C9 N3 0.99(17) . . . . ?
C8 O1 C9 C10 178.96(13) . . . . ?
N3 C9 C10 C15 163.26(16) . . . . ?
O1 C9 C10 C15 -14.3(2) . . . . ?
N3 C9 C10 C11 -14.8(3) . . . . ?
O1 C9 C10 C11 167.57(14) . . . . ?
C15 C10 C11 C12 -2.1(2) . . . . ?
C9 C10 C11 C12 176.09(15) . . . . ?
C10 C11 C12 C13 -0.2(3) . . . . ?
C11 C12 C13 C14 1.8(3) . . . . ?
C12 C13 C14 C15 -1.2(3) . . . . ?
C13 C14 C15 C10 -1.1(3) . . . . ?
C11 C10 C15 C14 2.7(2) . . . . ?
C9 C10 C15 C14 -175.42(15) . . . . ?
